data_4033483
loop_
_publ_author_name
'Ray, Sumit K.'
'Biswas, Rayhan G.'
'Suneja, Arun'
'Sadhu, Milon M.'
'Singh, Vinod K.'

_publ_section_title
;
 (R)-DM-SEGPHOS-Ag(I)-Catalyzed Enantioselective Synthesis of Pyrrolidines
 and Pyrrolizidines via (1,3)- and Double (1,3)-Dipolar Cycloaddition
 Reactions.
;
_journal_issue 4
_journal_name_full 'The Journal of organic chemistry'
_journal_page_first 2293
_journal_page_last 2308
_journal_paper_doi 10.1021/acs.joc.7b03185
_journal_volume 83
_journal_year 2018
_chemical_formula_sum 'C23 H22 Br N3 O3'
_chemical_formula_weight 468.35
_space_group_IT_number 19
_space_group_name_Hall 'P 2ac 2ab'
_space_group_name_H-M_alt 'P 21 21 21'
_symmetry_cell_setting orthorhombic
_symmetry_space_group_name_Hall 'P 2ac 2ab'
_symmetry_space_group_name_H-M 'P 21 21 21'
_atom_sites_solution_hydrogens geom
_atom_sites_solution_primary direct
_atom_sites_solution_secondary difmap
_audit_creation_method SHELXL-97
_cell_angle_alpha 90.00
_cell_angle_beta 90.00
_cell_angle_gamma 90.00
_cell_formula_units_Z 4
_cell_length_a 5.65230(10)
_cell_length_b 17.3959(4)
_cell_length_c 21.5001(5)
_cell_measurement_reflns_used 4726
_cell_measurement_temperature 100(2)
_cell_measurement_theta_max 27.45
_cell_measurement_theta_min 2.53
_cell_volume 2114.04(8)
_computing_cell_refinement 'Bruker SAINT'
_computing_data_collection 'Bruker APEX2'
_computing_data_reduction 'Bruker SAINT'
_computing_molecular_graphics 'Bruker SHELXTL'
_computing_publication_material 'Bruker SHELXTL'
_computing_structure_refinement 'SHELXL-2014 (Sheldrick 2014)'
_computing_structure_solution 'SHELXS-97 (Sheldrick 2008)'
_diffrn_ambient_temperature 100(2)
_diffrn_measured_fraction_theta_full 0.990
_diffrn_measured_fraction_theta_max 0.990
_diffrn_measurement_device_type goniometer
_diffrn_radiation_monochromator graphite
_diffrn_radiation_source 'fine-focus sealed tube'
_diffrn_radiation_type MoK\a
_diffrn_radiation_wavelength 0.71073
_diffrn_reflns_av_R_equivalents 0.0233
_diffrn_reflns_av_sigmaI/netI 0.0565
_diffrn_reflns_limit_h_max 6
_diffrn_reflns_limit_h_min -6
_diffrn_reflns_limit_k_max 20
_diffrn_reflns_limit_k_min -19
_diffrn_reflns_limit_l_max 20
_diffrn_reflns_limit_l_min -25
_diffrn_reflns_number 10045
_diffrn_reflns_theta_full 25.50
_diffrn_reflns_theta_max 25.50
_diffrn_reflns_theta_min 1.89
_exptl_absorpt_coefficient_mu 1.974
_exptl_absorpt_correction_T_max 0.805
_exptl_absorpt_correction_T_min 0.559
_exptl_absorpt_correction_type empirical
_exptl_absorpt_process_details sadabs
_exptl_crystal_colour colourless
_exptl_crystal_density_diffrn 1.472
_exptl_crystal_density_method 'not measured'
_exptl_crystal_description block
_exptl_crystal_F_000 960
_exptl_crystal_size_max 0.29
_exptl_crystal_size_mid 0.19
_exptl_crystal_size_min 0.11
_refine_diff_density_max 0.370
_refine_diff_density_min -0.372
_refine_diff_density_rms 0.051
_refine_ls_abs_structure_details 'Flack H D (1983), Acta Cryst. A39, 876-881'
_refine_ls_abs_structure_Flack 0.011(8)
_refine_ls_extinction_method none
_refine_ls_goodness_of_fit_ref 0.996
_refine_ls_hydrogen_treatment mixed
_refine_ls_matrix_type full
_refine_ls_number_parameters 272
_refine_ls_number_reflns 3880
_refine_ls_number_restraints 0
_refine_ls_restrained_S_all 0.996
_refine_ls_R_factor_all 0.0417
_refine_ls_R_factor_gt 0.0319
_refine_ls_shift/su_max 0.002
_refine_ls_shift/su_mean 0.000
_refine_ls_structure_factor_coef Fsqd
_refine_ls_weighting_details 'calc w=1/[\s^2^(Fo^2^)+(0.0194P)^2^+0.0000P] where P=(Fo^2^+2Fc^2^)/3'
_refine_ls_weighting_scheme calc
_refine_ls_wR_factor_gt 0.0594
_refine_ls_wR_factor_ref 0.0617
_reflns_number_gt 3289
_reflns_number_total 3880
_reflns_threshold_expression >2sigma(I)
_cod_data_source_file jo7b03185_si_002.cif
_cod_data_source_block final1
_cod_depositor_comments
;
The following automatic conversions were performed:

'_symmetry_cell_setting' value 'Orthorhombic' changed to
'orthorhombic' according to
/home/data/users/saulius/crontab/automatic-downloads/rss-feeds/ACS/lib/dictionaries/cif_core.dic
dictionary named 'cif_core.dic' version 2.4.2 from 2011-04-26.

Automatic conversion script
Id: cif_fix_values 4973 2017-02-22 13:04:09Z antanas 

 Adding full bibliography for 4033482--4033485.cif.
;
_cod_original_sg_symbol_H-M P2(1)2(1)2(1)
_cod_database_code 4033483

loop_
_symmetry_equiv_pos_as_xyz
'x, y, z'
'x+1/2, -y+1/2, -z'
'-x, y+1/2, -z+1/2'
'-x+1/2, -y, z+1/2'

loop_
_atom_site_label
_atom_site_type_symbol
_atom_site_fract_x
_atom_site_fract_y
_atom_site_fract_z
_atom_site_U_iso_or_equiv
_atom_site_adp_type
_atom_site_occupancy
_atom_site_symmetry_multiplicity
_atom_site_calc_flag
_atom_site_refinement_flags
Br1 Br 0.73760(6) 0.720334(14) 1.129863(12) 0.04666(12) Uani 1 1 d .
O1 O 0.3542(3) 0.40660(9) 0.96327(8) 0.0235(4) Uani 1 1 d .
O2 O 1.1168(3) 0.59860(9) 0.82689(8) 0.0206(4) Uani 1 1 d .
O3 O 0.6589(3) 0.35287(9) 0.91302(8) 0.0293(5) Uani 1 1 d .
N1 N 0.9025(3) 0.67173(11) 0.76079(9) 0.0164(5) Uani 1 1 d .
N2 N 0.5284(3) 0.45123(11) 0.81288(10) 0.0218(5) Uani 1 1 d .
H2A H 0.5056 0.4058 0.7982 0.026 Uiso 1 1 calc R
N3 N 0.6861(3) 0.69840(11) 0.74146(10) 0.0225(5) Uani 1 1 d .
C1 C 0.1252(5) 0.35028(15) 1.04344(13) 0.0333(7) Uani 1 1 d .
H19 H 0.1422 0.3969 1.0669 0.050 Uiso 1 1 calc R
H1 H 0.1101 0.3075 1.0714 0.050 Uiso 1 1 calc R
H20 H -0.0134 0.3536 1.0178 0.050 Uiso 1 1 calc R
C2 C 0.3380(5) 0.33918(14) 1.00332(12) 0.0289(7) Uani 1 1 d .
H18 H 0.4791 0.3345 1.0287 0.035 Uiso 1 1 calc R
H17 H 0.3215 0.2929 0.9785 0.035 Uiso 1 1 calc R
C3 C 0.5205(4) 0.40480(15) 0.91922(12) 0.0186(6) Uani 1 1 d .
C4 C 0.5098(4) 0.47442(13) 0.87753(12) 0.0182(6) Uani 1 1 d .
H21 H 0.3596 0.5014 0.8841 0.022 Uiso 1 1 calc R
C5 C 0.7187(4) 0.53144(12) 0.88700(10) 0.0153(5) Uani 1 1 d .
H5 H 0.8667 0.5022 0.8847 0.018 Uiso 1 1 calc R
C6 C 0.6946(4) 0.57845(13) 0.82711(11) 0.0161(6) Uani 1 1 d .
H8 H 0.5770 0.6190 0.8340 0.019 Uiso 1 1 calc R
C7 C 0.9221(5) 0.61520(13) 0.80742(12) 0.0168(6) Uani 1 1 d .
C8 C 1.0835(5) 0.70445(14) 0.72804(12) 0.0218(6) Uani 1 1 d .
H10 H 1.2442 0.6948 0.7331 0.026 Uiso 1 1 calc R
C9 C 0.9841(4) 0.75370(15) 0.68685(13) 0.0258(7) Uani 1 1 d .
H2 H 1.0611 0.7847 0.6580 0.031 Uiso 1 1 calc R
C10 C 0.7300(5) 0.66413(13) 1.05434(11) 0.0253(6) Uani 1 1 d .
C11 C 0.5383(5) 0.66925(14) 1.01566(13) 0.0266(7) Uani 1 1 d .
H23 H 0.4129 0.7016 1.0256 0.032 Uiso 1 1 calc R
C12 C 0.5325(4) 0.62601(13) 0.96162(13) 0.0210(6) Uani 1 1 d .
H22 H 0.4018 0.6291 0.9355 0.025 Uiso 1 1 calc R
C13 C 0.7220(4) 0.57765(12) 0.94599(11) 0.0165(5) Uani 1 1 d .
C14 C 0.9131(4) 0.57489(14) 0.98597(12) 0.0229(6) Uani 1 1 d .
H4 H 1.0402 0.5431 0.9763 0.027 Uiso 1 1 calc R
C15 C 0.9212(5) 0.61783(15) 1.03989(13) 0.0273(7) Uani 1 1 d .
H3 H 1.0523 0.6157 1.0660 0.033 Uiso 1 1 calc R
C16 C 0.5939(4) 0.52035(14) 0.77720(11) 0.0174(6) Uani 1 1 d .
H16 H 0.4487 0.5425 0.7599 0.021 Uiso 1 1 calc R
C17 C 0.7386(5) 0.74766(14) 0.69718(12) 0.0276(6) Uani 1 1 d .
H9 H 0.6260 0.7755 0.6751 0.033 Uiso 1 1 calc R
C18 C 0.7588(5) 0.50331(12) 0.72390(10) 0.0169(5) Uani 1 1 d .
C19 C 0.9679(4) 0.46133(14) 0.73139(13) 0.0236(7) Uani 1 1 d .
H15 H 1.0050 0.4404 0.7700 0.028 Uiso 1 1 calc R
C20 C 1.1180(5) 0.45087(15) 0.68222(14) 0.0293(7) Uani 1 1 d .
H14 H 1.2552 0.4221 0.6877 0.035 Uiso 1 1 calc R
C21 C 1.0695(5) 0.48210(15) 0.62489(15) 0.0315(7) Uani 1 1 d .
H13 H 1.1746 0.4753 0.5920 0.038 Uiso 1 1 calc R
C22 C 0.8646(5) 0.52349(15) 0.61640(13) 0.0287(7) Uani 1 1 d .
H12 H 0.8292 0.5443 0.5777 0.034 Uiso 1 1 calc R
C23 C 0.7125(5) 0.53389(13) 0.66559(11) 0.0232(6) Uani 1 1 d .
H11 H 0.5748 0.5622 0.6596 0.028 Uiso 1 1 calc R

loop_
_atom_site_aniso_label
_atom_site_aniso_U_11
_atom_site_aniso_U_22
_atom_site_aniso_U_33
_atom_site_aniso_U_23
_atom_site_aniso_U_13
_atom_site_aniso_U_12
Br1 0.0840(3) 0.02932(16) 0.02668(18) -0.01021(13) 0.0159(2) -0.01465(19)
O1 0.0254(10) 0.0198(9) 0.0254(11) 0.0075(8) 0.0114(9) 0.0008(8)
O2 0.0145(9) 0.0250(10) 0.0223(11) 0.0017(8) -0.0027(9) 0.0014(8)
O3 0.0295(11) 0.0212(10) 0.0372(12) 0.0038(9) 0.0117(9) 0.0070(8)
N1 0.0100(11) 0.0194(11) 0.0199(13) 0.0014(10) 0.0009(10) 0.0003(9)
N2 0.0328(13) 0.0181(11) 0.0144(12) -0.0023(10) -0.0007(11) -0.0130(10)
N3 0.0152(12) 0.0252(12) 0.0272(13) 0.0075(11) -0.0011(10) 0.0030(9)
C1 0.0383(16) 0.0276(16) 0.0341(18) 0.0029(14) 0.0145(16) -0.0064(13)
C2 0.0390(18) 0.0211(15) 0.0265(16) 0.0092(13) 0.0082(14) -0.0034(12)
C3 0.0191(14) 0.0194(15) 0.0173(15) -0.0026(12) 0.0034(13) -0.0056(12)
C4 0.0154(13) 0.0178(13) 0.0214(16) 0.0020(13) 0.0027(13) -0.0011(10)
C5 0.0113(12) 0.0182(12) 0.0164(13) 0.0003(10) 0.0035(12) 0.0004(11)
C6 0.0113(14) 0.0191(13) 0.0181(14) 0.0008(11) 0.0047(11) 0.0037(10)
C7 0.0195(15) 0.0163(14) 0.0147(15) -0.0037(12) 0.0017(13) -0.0002(11)
C8 0.0192(14) 0.0247(15) 0.0216(16) -0.0017(13) 0.0064(13) -0.0029(12)
C9 0.0255(16) 0.0279(15) 0.0238(16) 0.0073(13) 0.0070(14) -0.0057(12)
C10 0.0418(17) 0.0166(13) 0.0175(14) -0.0013(11) 0.0101(16) -0.0071(15)
C11 0.0327(17) 0.0189(15) 0.0282(17) 0.0020(14) 0.0144(15) 0.0045(13)
C12 0.0168(14) 0.0198(14) 0.0264(17) 0.0019(13) -0.0011(13) 0.0034(11)
C13 0.0168(13) 0.0157(12) 0.0170(13) 0.0034(10) 0.0020(13) -0.0007(11)
C14 0.0231(15) 0.0222(15) 0.0234(16) -0.0028(13) 0.0031(14) 0.0011(12)
C15 0.0307(17) 0.0302(16) 0.0210(16) 0.0003(14) -0.0032(14) -0.0006(13)
C16 0.0112(13) 0.0234(14) 0.0177(15) 0.0013(12) -0.0048(12) -0.0040(11)
C17 0.0271(15) 0.0269(13) 0.0287(16) 0.0114(12) -0.0015(16) 0.0022(14)
C18 0.0149(13) 0.0171(12) 0.0188(14) -0.0019(10) -0.0031(14) -0.0080(11)
C19 0.0209(15) 0.0250(16) 0.0249(17) -0.0006(13) -0.0034(13) -0.0024(12)
C20 0.0223(15) 0.0236(15) 0.042(2) -0.0120(15) 0.0046(16) -0.0014(12)
C21 0.0325(17) 0.0311(15) 0.031(2) -0.0143(16) 0.0128(16) -0.0133(13)
C22 0.0326(16) 0.0332(15) 0.0201(17) -0.0032(14) 0.0037(14) -0.0065(13)
C23 0.0205(15) 0.0243(14) 0.0249(16) -0.0025(12) -0.0021(13) -0.0049(12)

loop_
_atom_type_symbol
_atom_type_description
_atom_type_scat_dispersion_real
_atom_type_scat_dispersion_imag
_atom_type_scat_source
C C 0.0033 0.0016 'International Tables Vol C Tables 4.2.6.8 and 6.1.1.4'
H H 0.0000 0.0000 'International Tables Vol C Tables 4.2.6.8 and 6.1.1.4'
N N 0.0061 0.0033 'International Tables Vol C Tables 4.2.6.8 and 6.1.1.4'
O O 0.0106 0.0060 'International Tables Vol C Tables 4.2.6.8 and 6.1.1.4'
Br Br -0.2901 2.4595 'International Tables Vol C Tables 4.2.6.8 and 6.1.1.4'

loop_
_geom_angle_atom_site_label_1
_geom_angle_atom_site_label_2
_geom_angle_atom_site_label_3
_geom_angle
C3 O1 C2 116.40(19)
C8 N1 N3 111.75(19)
C8 N1 C7 126.8(2)
N3 N1 C7 121.4(2)
C4 N2 C16 106.86(18)
C4 N2 H2A 126.6
C16 N2 H2A 126.6
C17 N3 N1 103.78(19)
C2 C1 H19 109.5
C2 C1 H1 109.5
H19 C1 H1 109.5
C2 C1 H20 109.5
H19 C1 H20 109.5
H1 C1 H20 109.5
O1 C2 C1 106.7(2)
O1 C2 H18 110.4
C1 C2 H18 110.4
O1 C2 H17 110.4
C1 C2 H17 110.4
H18 C2 H17 108.6
O3 C3 O1 123.7(2)
O3 C3 C4 124.3(2)
O1 C3 C4 112.0(2)
N2 C4 C3 110.1(2)
N2 C4 C5 104.33(18)
C3 C4 C5 113.8(2)
N2 C4 H21 109.5
C3 C4 H21 109.5
C5 C4 H21 109.5
C13 C5 C6 115.18(17)
C13 C5 C4 117.5(2)
C6 C5 C4 99.36(18)
C13 C5 H5 108.1
C6 C5 H5 108.1
C4 C5 H5 108.1
C7 C6 C5 112.90(19)
C7 C6 C16 112.97(19)
C5 C6 C16 105.16(18)
C7 C6 H8 108.5
C5 C6 H8 108.5
C16 C6 H8 108.5
O2 C7 N1 118.9(2)
O2 C7 C6 125.5(2)
N1 C7 C6 115.6(2)
C9 C8 N1 106.8(2)
C9 C8 H10 126.6
N1 C8 H10 126.6
C8 C9 C17 105.0(2)
C8 C9 H2 127.5
C17 C9 H2 127.5
C11 C10 C15 121.3(2)
C11 C10 Br1 120.3(2)
C15 C10 Br1 118.4(2)
C10 C11 C12 119.6(2)
C10 C11 H23 120.2
C12 C11 H23 120.2
C11 C12 C13 120.6(2)
C11 C12 H22 119.7
C13 C12 H22 119.7
C14 C13 C12 118.0(2)
C14 C13 C5 121.1(2)
C12 C13 C5 120.9(2)
C15 C14 C13 122.0(2)
C15 C14 H4 119.0
C13 C14 H4 119.0
C14 C15 C10 118.6(3)
C14 C15 H3 120.7
C10 C15 H3 120.7
N2 C16 C18 113.00(19)
N2 C16 C6 105.01(18)
C18 C16 C6 114.83(19)
N2 C16 H16 107.9
C18 C16 H16 107.9
C6 C16 H16 107.9
N3 C17 C9 112.6(2)
N3 C17 H9 123.7
C9 C17 H9 123.7
C23 C18 C19 117.6(2)
C23 C18 C16 119.7(2)
C19 C18 C16 122.5(2)
C20 C19 C18 120.3(3)
C20 C19 H15 119.8
C18 C19 H15 119.8
C19 C20 C21 121.1(3)
C19 C20 H14 119.4
C21 C20 H14 119.4
C20 C21 C22 119.6(3)
C20 C21 H13 120.2
C22 C21 H13 120.2
C23 C22 C21 119.6(3)
C23 C22 H12 120.2
C21 C22 H12 120.2
C22 C23 C18 121.8(3)
C22 C23 H11 119.1
C18 C23 H11 119.1

loop_
_geom_bond_atom_site_label_1
_geom_bond_atom_site_label_2
_geom_bond_distance
Br1 C10 1.896(2)
O1 C3 1.334(3)
O1 C2 1.458(3)
O2 C7 1.212(3)
O3 C3 1.202(3)
N1 C8 1.366(3)
N1 N3 1.373(3)
N1 C7 1.409(3)
N2 C4 1.451(3)
N2 C16 1.474(3)
N2 H2A 0.8600
N3 C17 1.315(3)
C1 C2 1.492(4)
C1 H19 0.9600
C1 H1 0.9600
C1 H20 0.9600
C2 H18 0.9700
C2 H17 0.9700
C3 C4 1.508(3)
C4 C5 1.556(3)
C4 H21 0.9800
C5 C13 1.502(3)
C5 C6 1.532(3)
C5 H5 0.9800
C6 C7 1.497(3)
C6 C16 1.580(3)
C6 H8 0.9800
C8 C9 1.354(3)
C8 H10 0.9300
C9 C17 1.409(3)
C9 H2 0.9300
C10 C11 1.369(4)
C10 C15 1.383(3)
C11 C12 1.385(4)
C11 H23 0.9300
C12 C13 1.403(3)
C12 H22 0.9300
C13 C14 1.381(3)
C14 C15 1.380(3)
C14 H4 0.9300
C15 H3 0.9300
C16 C18 1.506(3)
C16 H16 0.9800
C17 H9 0.9300
C18 C23 1.387(3)
C18 C19 1.399(4)
C19 C20 1.368(4)
C19 H15 0.9300
C20 C21 1.375(4)
C20 H14 0.9300
C21 C22 1.376(4)
C21 H13 0.9300
C22 C23 1.375(3)
C22 H12 0.9300
C23 H11 0.9300

loop_
_geom_torsion_atom_site_label_1
_geom_torsion_atom_site_label_2
_geom_torsion_atom_site_label_3
_geom_torsion_atom_site_label_4
_geom_torsion
C8 N1 N3 C17 -0.4(3)
C7 N1 N3 C17 -178.1(2)
C3 O1 C2 C1 -173.7(2)
C2 O1 C3 O3 -3.0(3)
C2 O1 C3 C4 175.7(2)
C16 N2 C4 C3 -162.1(2)
C16 N2 C4 C5 -39.6(2)
O3 C3 C4 N2 44.3(3)
O1 C3 C4 N2 -134.3(2)
O3 C3 C4 C5 -72.5(3)
O1 C3 C4 C5 108.9(2)
N2 C4 C5 C13 168.61(19)
C3 C4 C5 C13 -71.4(3)
N2 C4 C5 C6 43.7(2)
C3 C4 C5 C6 163.7(2)
C13 C5 C6 C7 78.5(3)
C4 C5 C6 C7 -155.02(19)
C13 C5 C6 C16 -157.9(2)
C4 C5 C6 C16 -31.4(2)
C8 N1 C7 O2 9.3(3)
N3 N1 C7 O2 -173.3(2)
C8 N1 C7 C6 -168.7(2)
N3 N1 C7 C6 8.8(3)
C5 C6 C7 O2 15.1(3)
C16 C6 C7 O2 -104.1(3)
C5 C6 C7 N1 -167.15(18)
C16 C6 C7 N1 73.7(2)
N3 N1 C8 C9 0.4(3)
C7 N1 C8 C9 178.0(2)
N1 C8 C9 C17 -0.2(3)
C15 C10 C11 C12 1.5(4)
Br1 C10 C11 C12 -178.03(18)
C10 C11 C12 C13 -0.6(4)
C11 C12 C13 C14 -0.2(3)
C11 C12 C13 C5 -179.1(2)
C6 C5 C13 C14 -120.4(2)
C4 C5 C13 C14 123.1(2)
C6 C5 C13 C12 58.5(3)
C4 C5 C13 C12 -58.0(3)
C12 C13 C14 C15 0.0(4)
C5 C13 C14 C15 179.0(2)
C13 C14 C15 C10 0.8(4)
C11 C10 C15 C14 -1.6(4)
Br1 C10 C15 C14 177.92(18)
C4 N2 C16 C18 144.3(2)
C4 N2 C16 C6 18.4(2)
C7 C6 C16 N2 133.3(2)
C5 C6 C16 N2 9.8(2)
C7 C6 C16 C18 8.6(3)
C5 C6 C16 C18 -115.0(2)
N1 N3 C17 C9 0.2(3)
C8 C9 C17 N3 0.0(3)
N2 C16 C18 C23 132.7(2)
C6 C16 C18 C23 -106.8(2)
N2 C16 C18 C19 -51.4(3)
C6 C16 C18 C19 69.0(3)
C23 C18 C19 C20 -0.6(3)
C16 C18 C19 C20 -176.5(2)
C18 C19 C20 C21 1.0(4)
C19 C20 C21 C22 -1.1(4)
C20 C21 C22 C23 0.8(4)
C21 C22 C23 C18 -0.4(4)
C19 C18 C23 C22 0.3(3)
C16 C18 C23 C22 176.3(2)
